data_7205744
loop_
_publ_author_name
'Deng, Zhao-Peng'
'Huo, Li-Hua'
'Qi, Hui-Ling'
'Zhu, Li-Na'
'Zhao, Hui'
'Gao, Shan'

_publ_section_title
;
 Structural diversity of Zn(ii)/Cd(ii) complexes based on bis(pyridyl)
 ligands with a long flexible spacer: From zero-dimensional binuclear,
 one-dimensional chain, two-dimensional layer, to three-dimensional
 frameworks
;
_journal_issue 12
_journal_name_full CrystEngComm
_journal_page_first 4218
_journal_paper_doi 10.1039/c0ce00717j
_journal_volume 13
_journal_year 2011
_chemical_formula_moiety 'C36 H36 Cd N10 O6'
_chemical_formula_sum 'C36 H36 Cd N10 O6'
_chemical_formula_weight 817.15
_chemical_name_systematic
;
?
;
_space_group_IT_number 33
_symmetry_cell_setting orthorhombic
_symmetry_space_group_name_Hall 'P 2c -2n'
_symmetry_space_group_name_H-M 'P n a 21'
_atom_sites_solution_hydrogens geom
_atom_sites_solution_primary direct
_atom_sites_solution_secondary difmap
_audit_creation_method SHELXL-97
_cell_angle_alpha 90.00
_cell_angle_beta 90.00
_cell_angle_gamma 90.00
_cell_formula_units_Z 4
_cell_length_a 23.105(5)
_cell_length_b 12.069(2)
_cell_length_c 12.498(3)
_cell_measurement_reflns_used 27618
_cell_measurement_temperature 295(2)
_cell_measurement_theta_max 27.45
_cell_measurement_theta_min 3.10
_cell_volume 3485.1(13)
_computing_cell_refinement RAPID-AUTO
_computing_data_reduction 'CrystalStructure (Rigaku/MSC and Rigaku Corporation, 2002)'
_computing_molecular_graphics SHELXL-97
_computing_publication_material SHELXL-97
_computing_structure_refinement 'SHELXL-97 (Sheldrick, 1997)'
_computing_structure_solution 'SHELXS-97 (Sheldrick, 1990)'
_diffrn_ambient_temperature 295(2)
_diffrn_detector_area_resol_mean 10.000
_diffrn_measured_fraction_theta_full 0.998
_diffrn_measured_fraction_theta_max 0.998
_diffrn_measurement_device_type 'Rigaku RAXIS-RAPID'
_diffrn_measurement_method \w
_diffrn_radiation_monochromator graphite
_diffrn_radiation_source 'fine-focus sealed tube'
_diffrn_radiation_type MoK\a
_diffrn_radiation_wavelength 0.71073
_diffrn_reflns_av_R_equivalents 0.0206
_diffrn_reflns_av_sigmaI/netI 0.0188
_diffrn_reflns_limit_h_max 28
_diffrn_reflns_limit_h_min -29
_diffrn_reflns_limit_k_max 15
_diffrn_reflns_limit_k_min -15
_diffrn_reflns_limit_l_max 16
_diffrn_reflns_limit_l_min -16
_diffrn_reflns_number 32698
_diffrn_reflns_theta_full 27.45
_diffrn_reflns_theta_max 27.45
_diffrn_reflns_theta_min 3.14
_diffrn_standards_decay_% 0
_diffrn_standards_interval_count 0
_diffrn_standards_interval_time 0
_diffrn_standards_number 0
_exptl_absorpt_coefficient_mu 0.689
_exptl_absorpt_correction_T_max 0.8802
_exptl_absorpt_correction_T_min 0.8304
_exptl_absorpt_correction_type multi-scan
_exptl_absorpt_process_details 'ABSCOR (Higashi, 1995)'
_exptl_crystal_colour colorless
_exptl_crystal_density_diffrn 1.557
_exptl_crystal_density_method 'not measured'
_exptl_crystal_description prism
_exptl_crystal_F_000 1672
_exptl_crystal_size_max 0.28
_exptl_crystal_size_mid 0.23
_exptl_crystal_size_min 0.19
_refine_diff_density_max 0.746
_refine_diff_density_min -0.284
_refine_diff_density_rms 0.051
_refine_ls_abs_structure_details 'Flack H D (1983), Acta Cryst. A39, 876-881'
_refine_ls_abs_structure_Flack 0.338(13)
_refine_ls_extinction_method none
_refine_ls_goodness_of_fit_ref 1.054
_refine_ls_hydrogen_treatment constr
_refine_ls_matrix_type full
_refine_ls_number_parameters 479
_refine_ls_number_reflns 7935
_refine_ls_number_restraints 1
_refine_ls_restrained_S_all 1.054
_refine_ls_R_factor_all 0.0289
_refine_ls_R_factor_gt 0.0243
_refine_ls_shift/su_max 0.001
_refine_ls_shift/su_mean 0.000
_refine_ls_structure_factor_coef Fsqd
_refine_ls_weighting_details 'calc w=1/[\s^2^(Fo^2^)+(0.0368P)^2^+0.1590P] where P=(Fo^2^+2Fc^2^)/3'
_refine_ls_weighting_scheme calc
_refine_ls_wR_factor_gt 0.0574
_refine_ls_wR_factor_ref 0.0594
_reflns_number_gt 7142
_reflns_number_total 7935
_reflns_threshold_expression >2sigma(I)
_cod_data_source_file c0ce00717j.txt
_cod_data_source_block 5
_cod_original_cell_volume 3485.2(12)
_cod_database_code 7205744

loop_
_symmetry_equiv_pos_as_xyz
'x, y, z'
'-x, -y, z+1/2'
'-x+1/2, y+1/2, z+1/2'
'x+1/2, -y+1/2, z'

loop_
_atom_site_label
_atom_site_type_symbol
_atom_site_fract_x
_atom_site_fract_y
_atom_site_fract_z
_atom_site_U_iso_or_equiv
_atom_site_adp_type
_atom_site_occupancy
_atom_site_symmetry_multiplicity
_atom_site_calc_flag
_atom_site_refinement_flags
_atom_site_disorder_assembly
_atom_site_disorder_group
Cd1 Cd 0.119406(5) 0.220312(11) 0.215969(17) 0.03801(5) Uani 1 1 d . . .
O1 O 0.10209(9) 0.42405(15) 0.24619(13) 0.0587(5) Uani 1 1 d . . .
O2 O 0.10174(9) 0.4927(2) 0.08793(15) 0.0715(6) Uani 1 1 d . . .
O3 O 0.11750(9) 0.59815(15) 0.2221(4) 0.0738(6) Uani 1 1 d . . .
O4 O 0.09878(14) 0.0149(2) 0.2422(2) 0.0730(6) Uani 1 1 d . . .
O5 O 0.17703(14) 0.0119(3) 0.1672(2) 0.1361(14) Uani 1 1 d . . .
O6 O 0.13629(13) -0.13992(15) 0.2185(4) 0.1023(8) Uani 1 1 d . . .
N1 N 0.18361(9) 0.22680(17) 0.36138(16) 0.0413(4) Uani 1 1 d . . .
N2 N 0.31766(8) 0.08516(17) 0.43569(15) 0.0486(5) Uani 1 1 d . . .
H2N H 0.3464 0.0994 0.4772 0.058 Uiso 1 1 calc R . .
N3 N 0.45707(10) 0.1244(2) -0.07868(17) 0.0669(7) Uani 1 1 d . . .
H3N H 0.4335 0.1311 -0.1315 0.080 Uiso 1 1 calc R . .
N4 N 0.56230(9) 0.29468(17) 0.06382(16) 0.0414(5) Uani 1 1 d . . .
N5 N 0.04353(9) 0.21775(16) 0.34465(17) 0.0394(5) Uani 1 1 d . . .
N6 N 0.01113(9) 0.09504(19) 0.60700(15) 0.0532(5) Uani 1 1 d . . .
H6N H -0.0098 0.1143 0.6608 0.064 Uiso 1 1 calc R . .
N7 N 0.28231(9) 0.1714(2) 0.88193(16) 0.0527(5) Uani 1 1 d . . .
H7N H 0.3075 0.1958 0.8370 0.063 Uiso 1 1 calc R . .
N8 N 0.19894(8) 0.27369(17) 1.10898(15) 0.0409(4) Uani 1 1 d . . .
N9 N 0.10698(8) 0.50515(18) 0.18585(14) 0.0439(5) Uani 1 1 d . . .
N10 N 0.13838(9) -0.03974(15) 0.2098(3) 0.0735(6) Uani 1 1 d . . .
C1 C 0.22909(9) 0.1576(2) 0.35978(16) 0.0396(4) Uani 1 1 d . . .
H1 H 0.2323 0.1081 0.3031 0.047 Uiso 1 1 calc R . .
C2 C 0.27161(9) 0.1562(2) 0.43851(16) 0.0396(5) Uani 1 1 d . . .
C3 C 0.26611(12) 0.2333(2) 0.5220(2) 0.0463(6) Uani 1 1 d . . .
H3 H 0.2937 0.2365 0.5761 0.056 Uiso 1 1 calc R . .
C4 C 0.21933(12) 0.3040(2) 0.52258(18) 0.0508(6) Uani 1 1 d . . .
H4 H 0.2151 0.3556 0.5774 0.061 Uiso 1 1 calc R . .
C5 C 0.17849(11) 0.2984(2) 0.44153(18) 0.0464(5) Uani 1 1 d . . .
H5 H 0.1468 0.3458 0.4433 0.056 Uiso 1 1 calc R . .
C6 C 0.32184(10) -0.0118(2) 0.3685(2) 0.0529(6) Uani 1 1 d . . .
H6A H 0.2831 -0.0331 0.3467 0.063 Uiso 1 1 calc R . .
H6B H 0.3376 -0.0721 0.4107 0.063 Uiso 1 1 calc R . .
C7 C 0.35862(10) 0.0016(2) 0.26923(19) 0.0464(5) Uani 1 1 d . . .
C8 C 0.35016(10) 0.0866(2) 0.1973(2) 0.0637(8) Uani 1 1 d . . .
H8 H 0.3220 0.1397 0.2111 0.076 Uiso 1 1 calc R . .
C9 C 0.38288(11) 0.0941(3) 0.1047(2) 0.0625(7) Uani 1 1 d . . .
H9 H 0.3760 0.1519 0.0572 0.075 Uiso 1 1 calc R . .
C10 C 0.42537(10) 0.0176(2) 0.08172(19) 0.0491(5) Uani 1 1 d . . .
C11 C 0.43514(13) -0.0645(3) 0.1558(2) 0.0680(8) Uani 1 1 d . . .
H11 H 0.4644 -0.1159 0.1434 0.082 Uiso 1 1 calc R . .
C12 C 0.40253(13) -0.0724(2) 0.2483(2) 0.0613(7) Uani 1 1 d . . .
H12 H 0.4104 -0.1286 0.2971 0.074 Uiso 1 1 calc R . .
C13 C 0.45873(12) 0.0208(3) -0.0224(2) 0.0632(7) Uani 1 1 d . . .
H13A H 0.4988 0.0027 -0.0075 0.076 Uiso 1 1 calc R . .
H13B H 0.4436 -0.0364 -0.0692 0.076 Uiso 1 1 calc R . .
C14 C 0.52651(10) 0.2115(2) 0.03816(18) 0.0432(5) Uani 1 1 d . . .
H14 H 0.5252 0.1499 0.0829 0.052 Uiso 1 1 calc R . .
C15 C 0.49110(11) 0.2125(2) -0.05247(18) 0.0499(6) Uani 1 1 d . . .
C16 C 0.49226(12) 0.3087(3) -0.11459(19) 0.0596(8) Uani 1 1 d . . .
H16 H 0.4679 0.3153 -0.1735 0.072 Uiso 1 1 calc R . .
C17 C 0.52899(12) 0.3929(3) -0.0888(2) 0.0612(7) Uani 1 1 d . . .
H17 H 0.5304 0.4563 -0.1312 0.073 Uiso 1 1 calc R . .
C18 C 0.56431(11) 0.3842(2) 0.00052(19) 0.0490(6) Uani 1 1 d . . .
H18 H 0.5898 0.4414 0.0168 0.059 Uiso 1 1 calc R . .
C19 C 0.04867(10) 0.15784(19) 0.43419(17) 0.0395(5) Uani 1 1 d . . .
H19 H 0.0819 0.1156 0.4439 0.047 Uiso 1 1 calc R . .
C20 C 0.00609(10) 0.1559(2) 0.51412(17) 0.0402(5) Uani 1 1 d . . .
C21 C -0.04258(10) 0.2227(2) 0.4979(2) 0.0488(6) Uani 1 1 d . . .
H21 H -0.0714 0.2270 0.5498 0.059 Uiso 1 1 calc R . .
C22 C -0.04741(11) 0.2820(2) 0.4045(2) 0.0523(6) Uani 1 1 d . . .
H22 H -0.0803 0.3245 0.3919 0.063 Uiso 1 1 calc R . .
C23 C -0.00389(10) 0.2789(2) 0.3297(2) 0.0464(5) Uani 1 1 d . . .
H23 H -0.0076 0.3203 0.2673 0.056 Uiso 1 1 calc R . .
C24 C 0.04926(11) 0.0007(2) 0.6200(2) 0.0542(6) Uani 1 1 d . . .
H24A H 0.0621 -0.0231 0.5498 0.065 Uiso 1 1 calc R . .
H24B H 0.0273 -0.0597 0.6511 0.065 Uiso 1 1 calc R . .
C25 C 0.10199(9) 0.0215(2) 0.68890(16) 0.0417(5) Uani 1 1 d . . .
C26 C 0.13044(10) 0.1219(2) 0.69109(17) 0.0464(6) Uani 1 1 d . . .
H26 H 0.1158 0.1810 0.6518 0.056 Uiso 1 1 calc R . .
C27 C 0.18034(10) 0.1360(2) 0.75067(18) 0.0467(5) Uani 1 1 d . . .
H27 H 0.1989 0.2044 0.7502 0.056 Uiso 1 1 calc R . .
C28 C 0.20310(10) 0.0509(2) 0.81070(17) 0.0440(5) Uani 1 1 d . . .
C29 C 0.17359(11) -0.0489(2) 0.81188(19) 0.0517(6) Uani 1 1 d . . .
H29 H 0.1872 -0.1068 0.8540 0.062 Uiso 1 1 calc R . .
C30 C 0.12398(10) -0.0636(2) 0.7511(2) 0.0516(6) Uani 1 1 d . . .
H30 H 0.1052 -0.1317 0.7521 0.062 Uiso 1 1 calc R . .
C31 C 0.26067(10) 0.0610(2) 0.87008(19) 0.0533(6) Uani 1 1 d . . .
H31A H 0.2561 0.0289 0.9407 0.064 Uiso 1 1 calc R . .
H31B H 0.2894 0.0175 0.8323 0.064 Uiso 1 1 calc R . .
C32 C 0.21712(10) 0.21093(18) 1.02687(17) 0.0378(5) Uani 1 1 d . . .
H32 H 0.1974 0.1455 1.0122 0.045 Uiso 1 1 calc R . .
C33 C 0.26400(10) 0.2390(2) 0.96276(18) 0.0383(5) Uani 1 1 d . . .
C34 C 0.29160(10) 0.3395(2) 0.98298(18) 0.0459(5) Uani 1 1 d . . .
H34 H 0.3227 0.3622 0.9410 0.055 Uiso 1 1 calc R . .
C35 C 0.27231(10) 0.4044(2) 1.06571(19) 0.0491(5) Uani 1 1 d . . .
H35 H 0.2900 0.4721 1.0799 0.059 Uiso 1 1 calc R . .
C36 C 0.22679(9) 0.3689(2) 1.12738(18) 0.0467(5) Uani 1 1 d . . .
H36 H 0.2148 0.4129 1.1843 0.056 Uiso 1 1 calc R . .

loop_
_atom_site_aniso_label
_atom_site_aniso_U_11
_atom_site_aniso_U_22
_atom_site_aniso_U_33
_atom_site_aniso_U_23
_atom_site_aniso_U_13
_atom_site_aniso_U_12
Cd1 0.03157(6) 0.05127(8) 0.03120(7) -0.00137(9) 0.00024(9) 0.00357(5)
O1 0.0778(11) 0.0487(10) 0.0496(10) 0.0058(7) 0.0200(8) 0.0095(9)
O2 0.0793(12) 0.0914(15) 0.0439(10) 0.0043(10) 0.0036(10) -0.0271(12)
O3 0.0989(14) 0.0515(9) 0.0710(13) -0.0151(16) 0.0086(14) -0.0124(9)
O4 0.0992(13) 0.0508(10) 0.0703(13) -0.0146(16) 0.0094(13) -0.0118(9)
O5 0.142(2) 0.186(3) 0.0806(16) 0.0075(18) 0.0027(16) -0.111(3)
O6 0.155(2) 0.0465(10) 0.1056(17) -0.006(2) 0.011(3) 0.0104(12)
N1 0.0364(10) 0.0525(12) 0.0348(9) 0.0023(8) 0.0005(8) 0.0029(8)
N2 0.0379(9) 0.0621(13) 0.0458(10) 0.0071(9) -0.0075(8) 0.0016(9)
N3 0.0540(12) 0.109(2) 0.0376(10) -0.0104(12) -0.0103(9) -0.0169(13)
N4 0.0370(11) 0.0519(12) 0.0353(10) 0.0014(8) -0.0003(9) 0.0036(8)
N5 0.0356(11) 0.0416(11) 0.0411(10) 0.0000(8) 0.0020(9) 0.0002(8)
N6 0.0455(10) 0.0767(15) 0.0374(9) 0.0075(9) 0.0029(8) 0.0015(10)
N7 0.0446(10) 0.0711(15) 0.0425(10) -0.0174(10) 0.0090(9) 0.0006(10)
N8 0.0358(10) 0.0552(12) 0.0318(9) -0.0102(8) -0.0007(8) 0.0023(8)
N9 0.0385(9) 0.0520(12) 0.0413(11) 0.0003(8) 0.0080(7) -0.0020(8)
N10 0.0991(14) 0.0518(9) 0.0717(13) -0.0158(16) 0.0081(14) -0.0119(9)
C1 0.0351(10) 0.0493(13) 0.0343(10) -0.0003(9) -0.0004(8) 0.0007(9)
C2 0.0324(10) 0.0477(13) 0.0385(10) 0.0095(9) 0.0006(8) -0.0087(9)
C3 0.0483(14) 0.0561(15) 0.0344(12) 0.0027(11) -0.0090(11) -0.0137(11)
C4 0.0619(15) 0.0525(14) 0.0380(11) -0.0057(10) 0.0006(11) -0.0054(11)
C5 0.0499(13) 0.0465(13) 0.0428(11) -0.0019(9) 0.0044(10) 0.0042(10)
C6 0.0437(12) 0.0532(15) 0.0617(15) 0.0146(12) 0.0015(11) 0.0021(10)
C7 0.0389(10) 0.0466(13) 0.0537(13) 0.0017(10) -0.0061(10) -0.0010(10)
C8 0.0466(12) 0.0771(17) 0.067(2) 0.0266(15) 0.0145(13) 0.0235(11)
C9 0.0503(14) 0.082(2) 0.0553(15) 0.0202(14) 0.0038(11) 0.0117(12)
C10 0.0421(11) 0.0569(14) 0.0483(12) -0.0156(11) -0.0042(10) -0.0071(10)
C11 0.0647(17) 0.0569(17) 0.082(2) -0.0081(14) 0.0096(15) 0.0198(14)
C12 0.0617(15) 0.0483(15) 0.0740(19) 0.0089(12) 0.0027(13) 0.0128(12)
C13 0.0553(14) 0.081(2) 0.0528(14) -0.0292(14) 0.0033(12) -0.0187(14)
C14 0.0405(12) 0.0556(15) 0.0333(10) 0.0014(9) -0.0029(10) 0.0047(10)
C15 0.0356(12) 0.0834(19) 0.0307(10) -0.0066(11) 0.0029(9) 0.0051(11)
C16 0.0507(16) 0.099(2) 0.0286(11) 0.0079(13) 0.0004(11) 0.0146(15)
C17 0.0671(17) 0.076(2) 0.0406(12) 0.0175(13) 0.0125(13) 0.0191(15)
C18 0.0478(13) 0.0554(15) 0.0438(11) 0.0074(11) 0.0103(10) 0.0039(11)
C19 0.0323(10) 0.0448(13) 0.0415(11) -0.0010(10) -0.0001(9) 0.0041(9)
C20 0.0355(12) 0.0485(14) 0.0366(11) -0.0035(10) 0.0002(9) -0.0053(9)
C21 0.0370(12) 0.0648(16) 0.0446(12) -0.0095(11) 0.0087(10) 0.0056(10)
C22 0.0391(12) 0.0611(16) 0.0568(14) 0.0018(12) 0.0001(11) 0.0154(10)
C23 0.0430(12) 0.0515(14) 0.0449(12) 0.0022(9) -0.0016(10) 0.0047(10)
C24 0.0572(14) 0.0547(14) 0.0508(13) 0.0095(12) -0.0056(11) -0.0086(12)
C25 0.0418(10) 0.0478(12) 0.0355(12) 0.0027(8) 0.0056(8) -0.0017(9)
C26 0.0555(13) 0.0443(11) 0.0395(14) 0.0045(8) -0.0042(9) 0.0029(10)
C27 0.0535(12) 0.0431(12) 0.0436(11) -0.0038(9) -0.0001(9) -0.0033(10)
C28 0.0479(11) 0.0493(13) 0.0348(10) -0.0110(9) 0.0031(9) 0.0114(10)
C29 0.0567(14) 0.0516(14) 0.0467(12) 0.0073(11) -0.0010(11) 0.0116(11)
C30 0.0540(13) 0.0494(13) 0.0514(13) 0.0105(10) 0.0030(10) -0.0047(11)
C31 0.0505(13) 0.0639(16) 0.0456(12) -0.0191(11) -0.0044(11) 0.0183(12)
C32 0.0375(11) 0.0410(12) 0.0348(10) -0.0074(8) 0.0006(9) 0.0014(8)
C33 0.0326(10) 0.0519(13) 0.0303(10) -0.0014(9) -0.0024(9) 0.0021(9)
C34 0.0353(11) 0.0596(15) 0.0428(11) 0.0037(10) -0.0052(9) -0.0067(10)
C35 0.0473(12) 0.0453(13) 0.0545(13) -0.0060(10) -0.0113(11) -0.0095(10)
C36 0.0417(11) 0.0545(14) 0.0438(11) -0.0195(10) -0.0054(10) 0.0017(10)

loop_
_atom_type_symbol
_atom_type_description
_atom_type_scat_dispersion_real
_atom_type_scat_dispersion_imag
_atom_type_scat_source
C C 0.0033 0.0016 'International Tables Vol C Tables 4.2.6.8 and 6.1.1.4'
H H 0.0000 0.0000 'International Tables Vol C Tables 4.2.6.8 and 6.1.1.4'
N N 0.0061 0.0033 'International Tables Vol C Tables 4.2.6.8 and 6.1.1.4'
O O 0.0106 0.0060 'International Tables Vol C Tables 4.2.6.8 and 6.1.1.4'
Cd Cd -0.8075 1.2024 'International Tables Vol C Tables 4.2.6.8 and 6.1.1.4'

loop_
_geom_angle_atom_site_label_1
_geom_angle_atom_site_label_2
_geom_angle_atom_site_label_3
_geom_angle
_geom_angle_site_symmetry_1
_geom_angle_site_symmetry_3
_geom_angle_publ_flag
N4 Cd1 N1 174.86(7) 4_455 . ?
N4 Cd1 N8 89.98(7) 4_455 1_554 ?
N1 Cd1 N8 86.42(7) . 1_554 ?
N4 Cd1 N5 97.70(8) 4_455 . ?
N1 Cd1 N5 86.72(8) . . ?
N8 Cd1 N5 163.61(7) 1_554 . ?
N4 Cd1 O1 96.24(7) 4_455 . ?
N1 Cd1 O1 87.23(7) . . ?
N8 Cd1 O1 86.69(6) 1_554 . ?
N5 Cd1 O1 78.13(6) . . ?
N4 Cd1 O4 85.59(8) 4_455 . ?
N1 Cd1 O4 92.94(8) . . ?
N8 Cd1 O4 118.95(8) 1_554 . ?
N5 Cd1 O4 76.26(8) . . ?
O1 Cd1 O4 154.34(8) . . ?
N9 O1 Cd1 131.63(14) . . ?
N10 O4 Cd1 110.5(2) . . ?
C5 N1 C1 119.1(2) . . ?
C5 N1 Cd1 123.32(16) . . ?
C1 N1 Cd1 117.55(15) . . ?
C2 N2 C6 125.13(19) . . ?
C2 N2 H2N 117.4 . . ?
C6 N2 H2N 117.4 . . ?
C15 N3 C13 123.2(2) . . ?
C15 N3 H3N 118.4 . . ?
C13 N3 H3N 118.4 . . ?
C18 N4 C14 119.0(2) . . ?
C18 N4 Cd1 121.79(17) . 4 ?
C14 N4 Cd1 119.23(15) . 4 ?
C23 N5 C19 119.3(2) . . ?
C23 N5 Cd1 120.21(16) . . ?
C19 N5 Cd1 120.47(15) . . ?
C20 N6 C24 124.4(2) . . ?
C20 N6 H6N 117.8 . . ?
C24 N6 H6N 117.8 . . ?
C33 N7 C31 121.6(2) . . ?
C33 N7 H7N 119.2 . . ?
C31 N7 H7N 119.2 . . ?
C36 N8 C32 117.8(2) . . ?
C36 N8 Cd1 120.76(14) . 1_556 ?
C32 N8 Cd1 121.48(16) . 1_556 ?
O3 N9 O2 119.4(3) . . ?
O3 N9 O1 120.8(3) . . ?
O2 N9 O1 119.7(2) . . ?
O4 N10 O5 115.3(3) . . ?
O4 N10 O6 119.2(3) . . ?
O5 N10 O6 125.5(3) . . ?
N1 C1 C2 123.4(2) . . ?
N1 C1 H1 118.3 . . ?
C2 C1 H1 118.3 . . ?
N2 C2 C1 122.7(2) . . ?
N2 C2 C3 120.3(2) . . ?
C1 C2 C3 117.0(2) . . ?
C4 C3 C2 119.1(2) . . ?
C4 C3 H3 120.5 . . ?
C2 C3 H3 120.5 . . ?
C3 C4 C5 120.0(2) . . ?
C3 C4 H4 120.0 . . ?
C5 C4 H4 120.0 . . ?
N1 C5 C4 121.5(2) . . ?
N1 C5 H5 119.3 . . ?
C4 C5 H5 119.3 . . ?
N2 C6 C7 115.3(2) . . ?
N2 C6 H6A 108.4 . . ?
C7 C6 H6A 108.4 . . ?
N2 C6 H6B 108.4 . . ?
C7 C6 H6B 108.4 . . ?
H6A C6 H6B 107.5 . . ?
C12 C7 C8 117.6(2) . . ?
C12 C7 C6 120.0(2) . . ?
C8 C7 C6 122.4(2) . . ?
C7 C8 C9 121.1(2) . . ?
C7 C8 H8 119.4 . . ?
C9 C8 H8 119.4 . . ?
C10 C9 C8 121.3(3) . . ?
C10 C9 H9 119.4 . . ?
C8 C9 H9 119.4 . . ?
C11 C10 C9 117.3(2) . . ?
C11 C10 C13 120.9(2) . . ?
C9 C10 C13 121.7(3) . . ?
C10 C11 C12 121.5(2) . . ?
C10 C11 H11 119.2 . . ?
C12 C11 H11 119.2 . . ?
C7 C12 C11 121.0(2) . . ?
C7 C12 H12 119.5 . . ?
C11 C12 H12 119.5 . . ?
N3 C13 C10 115.5(2) . . ?
N3 C13 H13A 108.4 . . ?
C10 C13 H13A 108.4 . . ?
N3 C13 H13B 108.4 . . ?
C10 C13 H13B 108.4 . . ?
H13A C13 H13B 107.5 . . ?
N4 C14 C15 123.3(2) . . ?
N4 C14 H14 118.4 . . ?
C15 C14 H14 118.4 . . ?
N3 C15 C16 121.8(2) . . ?
N3 C15 C14 121.7(3) . . ?
C16 C15 C14 116.6(2) . . ?
C17 C16 C15 120.0(2) . . ?
C17 C16 H16 120.0 . . ?
C15 C16 H16 120.0 . . ?
C16 C17 C18 120.0(3) . . ?
C16 C17 H17 120.0 . . ?
C18 C17 H17 120.0 . . ?
N4 C18 C17 121.1(3) . . ?
N4 C18 H18 119.5 . . ?
C17 C18 H18 119.5 . . ?
N5 C19 C20 122.9(2) . . ?
N5 C19 H19 118.6 . . ?
C20 C19 H19 118.6 . . ?
N6 C20 C21 119.8(2) . . ?
N6 C20 C19 123.3(2) . . ?
C21 C20 C19 116.9(2) . . ?
C22 C21 C20 119.2(2) . . ?
C22 C21 H21 120.4 . . ?
C20 C21 H21 120.4 . . ?
C21 C22 C23 120.3(2) . . ?
C21 C22 H22 119.8 . . ?
C23 C22 H22 119.8 . . ?
N5 C23 C22 121.4(2) . . ?
N5 C23 H23 119.3 . . ?
C22 C23 H23 119.3 . . ?
N6 C24 C25 115.0(2) . . ?
N6 C24 H24A 108.5 . . ?
C25 C24 H24A 108.5 . . ?
N6 C24 H24B 108.5 . . ?
C25 C24 H24B 108.5 . . ?
H24A C24 H24B 107.5 . . ?
C26 C25 C30 117.8(2) . . ?
C26 C25 C24 122.8(2) . . ?
C30 C25 C24 119.5(2) . . ?
C25 C26 C27 121.1(2) . . ?
C25 C26 H26 119.4 . . ?
C27 C26 H26 119.4 . . ?
C28 C27 C26 121.3(2) . . ?
C28 C27 H27 119.4 . . ?
C26 C27 H27 119.4 . . ?
C27 C28 C29 117.9(2) . . ?
C27 C28 C31 122.5(2) . . ?
C29 C28 C31 119.6(2) . . ?
C28 C29 C30 120.9(2) . . ?
C28 C29 H29 119.6 . . ?
C30 C29 H29 119.6 . . ?
C25 C30 C29 121.0(2) . . ?
C25 C30 H30 119.5 . . ?
C29 C30 H30 119.5 . . ?
N7 C31 C28 115.4(2) . . ?
N7 C31 H31A 108.4 . . ?
C28 C31 H31A 108.4 . . ?
N7 C31 H31B 108.4 . . ?
C28 C31 H31B 108.4 . . ?
H31A C31 H31B 107.5 . . ?
N8 C32 C33 123.2(2) . . ?
N8 C32 H32 118.4 . . ?
C33 C32 H32 118.4 . . ?
N7 C33 C32 121.5(2) . . ?
N7 C33 C34 120.8(2) . . ?
C32 C33 C34 117.7(2) . . ?
C35 C34 C33 119.0(2) . . ?
C35 C34 H34 120.5 . . ?
C33 C34 H34 120.5 . . ?
C34 C35 C36 119.6(2) . . ?
C34 C35 H35 120.2 . . ?
C36 C35 H35 120.2 . . ?
N8 C36 C35 122.7(2) . . ?
N8 C36 H36 118.6 . . ?
C35 C36 H36 118.6 . . ?

loop_
_geom_bond_atom_site_label_1
_geom_bond_atom_site_label_2
_geom_bond_distance
_geom_bond_site_symmetry_2
_geom_bond_publ_flag
Cd1 N4 2.321(2) 4_455 ?
Cd1 N1 2.347(2) . ?
Cd1 N8 2.362(2) 1_554 ?
Cd1 N5 2.379(2) . ?
Cd1 O1 2.5197(19) . ?
Cd1 O4 2.546(3) . ?
O1 N9 1.241(3) . ?
O2 N9 1.239(3) . ?
O3 N9 1.234(3) . ?
O4 N10 1.198(3) . ?
O5 N10 1.213(3) . ?
O6 N10 1.215(3) . ?
N1 C5 1.328(3) . ?
N1 C1 1.342(3) . ?
N2 C2 1.367(3) . ?
N2 C6 1.444(3) . ?
N2 H2N 0.8600 . ?
N3 C15 1.363(4) . ?
N3 C13 1.434(4) . ?
N3 H3N 0.8600 . ?
N4 C18 1.340(3) . ?
N4 C14 1.340(3) . ?
N4 Cd1 2.321(2) 4 ?
N5 C23 1.334(3) . ?
N5 C19 1.338(3) . ?
N6 C20 1.379(3) . ?
N6 C24 1.449(3) . ?
N6 H6N 0.8600 . ?
N7 C33 1.366(3) . ?
N7 C31 1.431(4) . ?
N7 H7N 0.8600 . ?
N8 C36 1.337(3) . ?
N8 C32 1.343(3) . ?
N8 Cd1 2.362(2) 1_556 ?
C1 C2 1.391(3) . ?
C1 H1 0.9300 . ?
C2 C3 1.404(3) . ?
C3 C4 1.378(4) . ?
C3 H3 0.9300 . ?
C4 C5 1.386(4) . ?
C4 H4 0.9300 . ?
C5 H5 0.9300 . ?
C6 C7 1.513(3) . ?
C6 H6A 0.9700 . ?
C6 H6B 0.9700 . ?
C7 C12 1.377(4) . ?
C7 C8 1.378(3) . ?
C8 C9 1.385(4) . ?
C8 H8 0.9300 . ?
C9 C10 1.378(4) . ?
C9 H9 0.9300 . ?
C10 C11 1.375(4) . ?
C10 C13 1.513(4) . ?
C11 C12 1.383(4) . ?
C11 H11 0.9300 . ?
C12 H12 0.9300 . ?
C13 H13A 0.9700 . ?
C13 H13B 0.9700 . ?
C14 C15 1.397(3) . ?
C14 H14 0.9300 . ?
C15 C16 1.397(4) . ?
C16 C17 1.362(4) . ?
C16 H16 0.9300 . ?
C17 C18 1.387(4) . ?
C17 H17 0.9300 . ?
C18 H18 0.9300 . ?
C19 C20 1.402(3) . ?
C19 H19 0.9300 . ?
C20 C21 1.398(3) . ?
C21 C22 1.374(4) . ?
C21 H21 0.9300 . ?
C22 C23 1.374(3) . ?
C22 H22 0.9300 . ?
C23 H23 0.9300 . ?
C24 C25 1.513(3) . ?
C24 H24A 0.9700 . ?
C24 H24B 0.9700 . ?
C25 C26 1.378(3) . ?
C25 C30 1.385(3) . ?
C26 C27 1.383(3) . ?
C26 H26 0.9300 . ?
C27 C28 1.377(3) . ?
C27 H27 0.9300 . ?
C28 C29 1.384(4) . ?
C28 C31 1.528(3) . ?
C29 C30 1.387(3) . ?
C29 H29 0.9300 . ?
C30 H30 0.9300 . ?
C31 H31A 0.9700 . ?
C31 H31B 0.9700 . ?
C32 C33 1.389(3) . ?
C32 H32 0.9300 . ?
C33 C34 1.393(4) . ?
C34 C35 1.372(3) . ?
C34 H34 0.9300 . ?
C35 C36 1.373(3) . ?
C35 H35 0.9300 . ?
C36 H36 0.9300 . ?

loop_
_geom_hbond_atom_site_label_D
_geom_hbond_atom_site_label_H
_geom_hbond_atom_site_label_A
_geom_hbond_distance_DH
_geom_hbond_distance_HA
_geom_hbond_distance_DA
_geom_hbond_angle_DHA
_geom_hbond_site_symmetry_A
N2 H2N O2 0.86 2.24 2.887(3) 132.2 3_545
N3 H3N O3 0.86 2.21 3.045(4) 162.8 3_544
N7 H7N O3 0.86 2.54 3.183(4) 132.2 3_545

loop_
_geom_torsion_atom_site_label_1
_geom_torsion_atom_site_label_2
_geom_torsion_atom_site_label_3
_geom_torsion_atom_site_label_4
_geom_torsion
_geom_torsion_site_symmetry_1
_geom_torsion_site_symmetry_2
_geom_torsion_site_symmetry_3
_geom_torsion_site_symmetry_4
_geom_torsion_publ_flag
N4 Cd1 O1 N9 -52.1(2) 4_455 . . . ?
N1 Cd1 O1 N9 124.1(2) . . . . ?
N8 Cd1 O1 N9 37.5(2) 1_554 . . . ?
N5 Cd1 O1 N9 -148.7(2) . . . . ?
O4 Cd1 O1 N9 -144.9(2) . . . . ?
N4 Cd1 O4 N10 98.7(2) 4_455 . . . ?
N1 Cd1 O4 N10 -76.3(2) . . . . ?
N8 Cd1 O4 N10 11.2(3) 1_554 . . . ?
N5 Cd1 O4 N10 -162.2(3) . . . . ?
O1 Cd1 O4 N10 -166.1(2) . . . . ?
N8 Cd1 N1 C5 115.06(19) 1_554 . . . ?
N5 Cd1 N1 C5 -50.1(2) . . . . ?
O1 Cd1 N1 C5 28.20(19) . . . . ?
O4 Cd1 N1 C5 -126.1(2) . . . . ?
N8 Cd1 N1 C1 -61.74(18) 1_554 . . . ?
N5 Cd1 N1 C1 133.15(17) . . . . ?
O1 Cd1 N1 C1 -148.59(17) . . . . ?
O4 Cd1 N1 C1 57.10(18) . . . . ?
N4 Cd1 N5 C23 -44.99(17) 4_455 . . . ?
N1 Cd1 N5 C23 137.67(18) . . . . ?
N8 Cd1 N5 C23 72.3(3) 1_554 . . . ?
O1 Cd1 N5 C23 49.81(17) . . . . ?
O4 Cd1 N5 C23 -128.50(19) . . . . ?
N4 Cd1 N5 C19 137.10(18) 4_455 . . . ?
N1 Cd1 N5 C19 -40.25(18) . . . . ?
N8 Cd1 N5 C19 -105.6(3) 1_554 . . . ?
O1 Cd1 N5 C19 -128.11(18) . . . . ?
O4 Cd1 N5 C19 53.58(18) . . . . ?
Cd1 O1 N9 O3 -152.75(18) . . . . ?
Cd1 O1 N9 O2 26.6(3) . . . . ?
Cd1 O4 N10 O5 -4.0(4) . . . . ?
Cd1 O4 N10 O6 178.2(3) . . . . ?
C5 N1 C1 C2 0.3(3) . . . . ?
Cd1 N1 C1 C2 177.27(16) . . . . ?
C6 N2 C2 C1 -15.1(3) . . . . ?
C6 N2 C2 C3 166.1(2) . . . . ?
N1 C1 C2 N2 180.0(2) . . . . ?
N1 C1 C2 C3 -1.2(3) . . . . ?
N2 C2 C3 C4 179.8(2) . . . . ?
C1 C2 C3 C4 0.9(3) . . . . ?
C2 C3 C4 C5 0.1(4) . . . . ?
C1 N1 C5 C4 0.8(4) . . . . ?
Cd1 N1 C5 C4 -175.99(18) . . . . ?
C3 C4 C5 N1 -0.9(4) . . . . ?
C2 N2 C6 C7 101.3(3) . . . . ?
N2 C6 C7 C12 127.1(3) . . . . ?
N2 C6 C7 C8 -52.8(3) . . . . ?
C12 C7 C8 C9 2.9(4) . . . . ?
C6 C7 C8 C9 -177.2(3) . . . . ?
C7 C8 C9 C10 -0.6(5) . . . . ?
C8 C9 C10 C11 -1.9(4) . . . . ?
C8 C9 C10 C13 176.0(3) . . . . ?
C9 C10 C11 C12 2.0(4) . . . . ?
C13 C10 C11 C12 -176.0(3) . . . . ?
C8 C7 C12 C11 -2.9(4) . . . . ?
C6 C7 C12 C11 177.3(2) . . . . ?
C10 C11 C12 C7 0.4(5) . . . . ?
C15 N3 C13 C10 80.2(3) . . . . ?
C11 C10 C13 N3 -163.2(2) . . . . ?
C9 C10 C13 N3 19.0(3) . . . . ?
C18 N4 C14 C15 0.5(3) . . . . ?
Cd1 N4 C14 C15 -179.17(18) 4 . . . ?
C13 N3 C15 C16 174.2(2) . . . . ?
C13 N3 C15 C14 -6.0(4) . . . . ?
N4 C14 C15 N3 177.1(2) . . . . ?
N4 C14 C15 C16 -3.1(4) . . . . ?
N3 C15 C16 C17 -176.7(3) . . . . ?
C14 C15 C16 C17 3.5(4) . . . . ?
C15 C16 C17 C18 -1.5(4) . . . . ?
C14 N4 C18 C17 1.7(3) . . . . ?
Cd1 N4 C18 C17 -178.58(18) 4 . . . ?
C16 C17 C18 N4 -1.3(4) . . . . ?
C23 N5 C19 C20 0.1(3) . . . . ?
Cd1 N5 C19 C20 178.04(17) . . . . ?
C24 N6 C20 C21 161.1(2) . . . . ?
C24 N6 C20 C19 -21.0(4) . . . . ?
N5 C19 C20 N6 -179.6(2) . . . . ?
N5 C19 C20 C21 -1.6(3) . . . . ?
N6 C20 C21 C22 -179.3(2) . . . . ?
C19 C20 C21 C22 2.7(4) . . . . ?
C20 C21 C22 C23 -2.4(4) . . . . ?
C19 N5 C23 C22 0.3(3) . . . . ?
Cd1 N5 C23 C22 -177.64(19) . . . . ?
C21 C22 C23 N5 0.9(4) . . . . ?
C20 N6 C24 C25 107.1(3) . . . . ?
N6 C24 C25 C26 -34.6(3) . . . . ?
N6 C24 C25 C30 146.9(2) . . . . ?
C30 C25 C26 C27 2.1(3) . . . . ?
C24 C25 C26 C27 -176.5(2) . . . . ?
C25 C26 C27 C28 -0.6(3) . . . . ?
C26 C27 C28 C29 -1.7(3) . . . . ?
C26 C27 C28 C31 175.0(2) . . . . ?
C27 C28 C29 C30 2.5(3) . . . . ?
C31 C28 C29 C30 -174.2(2) . . . . ?
C26 C25 C30 C29 -1.2(4) . . . . ?
C24 C25 C30 C29 177.4(2) . . . . ?
C28 C29 C30 C25 -1.1(4) . . . . ?
C33 N7 C31 C28 83.5(3) . . . . ?
C27 C28 C31 N7 15.0(3) . . . . ?
C29 C28 C31 N7 -168.4(2) . . . . ?
C36 N8 C32 C33 1.7(3) . . . . ?
Cd1 N8 C32 C33 -179.42(16) 1_556 . . . ?
C31 N7 C33 C32 -10.4(3) . . . . ?
C31 N7 C33 C34 170.2(2) . . . . ?
N8 C32 C33 N7 178.0(2) . . . . ?
N8 C32 C33 C34 -2.6(3) . . . . ?
N7 C33 C34 C35 -179.3(2) . . . . ?
C32 C33 C34 C35 1.3(3) . . . . ?
C33 C34 C35 C36 0.7(4) . . . . ?
C32 N8 C36 C35 0.5(3) . . . . ?
Cd1 N8 C36 C35 -178.40(18) 1_556 . . . ?
C34 C35 C36 N8 -1.7(4) . . . . ?
